data_7042939
loop_
_publ_author_name
'Yang, Liu'
'Cao, Li'
'Li, Xiao'
'Qin, Chao'
'Zhao, Liang'
'Shao, Kui-Zhan'
'Su, Zhong-Min'

_publ_section_title
;
 Metal--organic frameworks constructed from tib and carboxylate acid
 ligands: selective sensing of nitro explosives and magnetic properties
;
_journal_name_full 'Dalton Trans.'
_journal_paper_doi 10.1039/C7DT01306J
_journal_year 2017
_chemical_formula_moiety '0.5(C108 H80 Cu6 N24 O24), 2(N O3)'
_chemical_formula_sum 'C54 H44 Cu3 N14 O18'
_chemical_formula_weight 1367.62
_space_group_crystal_system monoclinic
_space_group_IT_number 14
_space_group_name_Hall '-P 2yn'
_space_group_name_H-M_alt 'P 1 21/n 1'
_symmetry_space_group_name_Hall '-P 2yn'
_symmetry_space_group_name_H-M 'P 1 21/n 1'
_atom_sites_solution_hydrogens mixed
_atom_sites_solution_primary dual
_audit_creation_date 2017-04-28
_audit_creation_method
;
Olex2 1.2
(compiled 2017.03.28 svn.r3405 for OlexSys, GUI svn.r5335)
;
_audit_update_record
;
2017-05-01 deposited with the CCDC.
2017-05-09 downloaded from the CCDC.
;
_cell_angle_alpha 90
_cell_angle_beta 92.166(5)
_cell_angle_gamma 90
_cell_formula_units_Z 2
_cell_length_a 13.106(5)
_cell_length_b 15.887(5)
_cell_length_c 13.613(5)
_cell_measurement_reflns_used 7931
_cell_measurement_temperature 296(2)
_cell_measurement_theta_max 25.005
_cell_measurement_theta_min 2.475
_cell_volume 2832.4(17)
_computing_cell_refinement 'SAINT v8.37A (Bruker, 2015)'
_computing_data_collection 'Bruker SMART'
_computing_data_reduction 'SAINT v8.37A (Bruker, 2015)'
_computing_molecular_graphics 'Olex2 (Dolomanov et al., 2009)'
_computing_publication_material 'Olex2 (Dolomanov et al., 2009)'
_computing_structure_refinement 'ShelXL (Sheldrick, 2015)'
_computing_structure_solution 'ShelXT (Sheldrick, 2015)'
_diffrn_ambient_temperature 293.15
_diffrn_measured_fraction_theta_full 0.991
_diffrn_measured_fraction_theta_max 0.991
_diffrn_measurement_device_type 'Bruker Smart Apex II CCD'
_diffrn_measurement_method '\w scans'
_diffrn_radiation_monochromator graphite
_diffrn_radiation_type MoK\a
_diffrn_radiation_wavelength 0.71069
_diffrn_reflns_av_unetI/netI 0.1175
_diffrn_reflns_Laue_measured_fraction_full 0.991
_diffrn_reflns_Laue_measured_fraction_max 0.991
_diffrn_reflns_limit_h_max 15
_diffrn_reflns_limit_h_min -15
_diffrn_reflns_limit_k_max 18
_diffrn_reflns_limit_k_min -18
_diffrn_reflns_limit_l_max 16
_diffrn_reflns_limit_l_min -16
_diffrn_reflns_number 27228
_diffrn_reflns_point_group_measured_fraction_full 0.991
_diffrn_reflns_point_group_measured_fraction_max 0.991
_diffrn_reflns_theta_full 24.997
_diffrn_reflns_theta_max 24.997
_diffrn_reflns_theta_min 2.999
_exptl_absorpt_coefficient_mu 1.204
_exptl_absorpt_correction_T_max 0.786
_exptl_absorpt_correction_T_min 0.775
_exptl_absorpt_correction_type multi-scan
_exptl_absorpt_process_details 'SADABS 2014/4 Bruker AXS Madison WI USA'
_exptl_crystal_colour blue
_exptl_crystal_colour_primary blue
_exptl_crystal_density_diffrn 1.599
_exptl_crystal_description block
_exptl_crystal_F_000 1386
_exptl_crystal_size_max 0.22
_exptl_crystal_size_mid 0.22
_exptl_crystal_size_min 0.2
_refine_diff_density_max 2.747
_refine_diff_density_min -0.804
_refine_diff_density_rms 0.197
_refine_ls_extinction_method none
_refine_ls_goodness_of_fit_ref 1.054
_refine_ls_hydrogen_treatment constr
_refine_ls_matrix_type full
_refine_ls_number_parameters 404
_refine_ls_number_reflns 27228
_refine_ls_number_restraints 1044
_refine_ls_restrained_S_all 1.048
_refine_ls_R_factor_all 0.1529
_refine_ls_R_factor_gt 0.1038
_refine_ls_shift/su_max 0.000
_refine_ls_shift/su_mean 0.000
_refine_ls_structure_factor_coef Fsqd
_refine_ls_weighting_details 'w=1/[\s^2^(Fo^2^)+(0.1007P)^2^+44.5994P] where P=(Fo^2^+2Fc^2^)/3'
_refine_ls_weighting_scheme calc
_refine_ls_wR_factor_gt 0.2574
_refine_ls_wR_factor_ref 0.2930
_reflns_Friedel_coverage 0.000
_reflns_number_gt 17649
_reflns_number_total 27228
_reflns_threshold_expression 'I > 2\s(I)'
_cod_data_source_file c7dt01306j2.cif
_cod_data_source_block 4
_cod_database_code 7042939
_shelx_shelxl_version_number 2016/6
_shelx_space_group_comment
;
The symmetry employed for this shelxl refinement is uniquely defined
by the following loop, which should always be used as a source of
symmetry information in preference to the above space-group names.
They are only intended as comments.
;
_olex2_refinement_description
;
1. Fixed Uiso
 At 1.2 times of:
  All C(H) groups
 At 1.5 times of:
  All O(H,H) groups
2. Uiso/Uaniso restraints and constraints
C1 \\sim C2 \\sim C3 \\sim C4 \\sim C5 \\sim C6 \\sim C7 \\sim C8 \\sim C9
\\sim C10 \\sim C11 \\sim C12 \\sim C13 \\sim C14 \\sim C15 \\sim C16 \\sim C17
\\sim C18 \\sim C19 \\sim C20 \\sim C21 \\sim C22 \\sim C23 \\sim C24 \\sim C25
\\sim C26 \\sim C27 \\sim O1 \\sim O2 \\sim O3 \\sim O4 \\sim O5 \\sim O6 \\sim
O7 \\sim O8 \\sim O1W \\sim N1 \\sim N2 \\sim N3 \\sim N4 \\sim N5 \\sim N6
\\sim N7: within 3.8A with sigma of 0.01 and sigma for terminal atoms of 0.03
3.a Rotating group:
 O8(H8A,H8B)
3.b Aromatic/amide H refined with riding coordinates:
 C1(H1), C3(H3), C4(H4), C7(H7), C8(H8), C10(H10), C13(H13), C15(H15),
 C17(H17), C19(H19), C20(H20), C21(H21), C22(H22), C23(H23), C24(H24), C25(H25),
  C26(H26), C27(H27)
;
_olex2_submission_special_instructions 'No special instructions were received'

loop_
_space_group_symop_operation_xyz
'x, y, z'
'-x+1/2, y+1/2, -z+1/2'
'-x, -y, -z'
'x-1/2, -y-1/2, z-1/2'

loop_
_atom_site_label
_atom_site_type_symbol
_atom_site_fract_x
_atom_site_fract_y
_atom_site_fract_z
_atom_site_U_iso_or_equiv
_atom_site_adp_type
_atom_site_occupancy
_atom_site_site_symmetry_order
_atom_site_calc_flag
_atom_site_refinement_flags_posn
_atom_site_refinement_flags_adp
_atom_site_refinement_flags_occupancy
C1 C -0.1691(8) 0.2928(7) 0.3534(9) 0.034(2) Uani 1 1 d . U .
H1 H -0.199553 0.316447 0.407512 0.040 Uiso 1 1 calc R . .
C2 C -0.2301(8) 0.2584(6) 0.2804(9) 0.029(2) Uani 1 1 d . U .
C3 C -0.1828(8) 0.2233(7) 0.1978(9) 0.034(2) Uani 1 1 d . U .
H3 H -0.223336 0.199939 0.147329 0.040 Uiso 1 1 calc R . .
C4 C -0.0811(9) 0.2231(7) 0.1908(9) 0.034(2) Uani 1 1 d . U .
H4 H -0.052433 0.199853 0.135497 0.041 Uiso 1 1 calc R . .
C5 C -0.0165(8) 0.2575(7) 0.2661(9) 0.031(2) Uani 1 1 d . U .
C6 C -0.0596(8) 0.2937(7) 0.3497(9) 0.034(2) Uani 1 1 d . U .
C7 C -0.0002(9) 0.3273(8) 0.4265(10) 0.043(3) Uani 1 1 d . U .
H7 H -0.030503 0.349842 0.481269 0.051 Uiso 1 1 calc R . .
C8 C 0.1038(9) 0.3267(9) 0.4205(11) 0.047(3) Uani 1 1 d . U .
H8 H 0.144014 0.351384 0.470302 0.056 Uiso 1 1 calc R . .
C9 C 0.1506(9) 0.2894(8) 0.3404(10) 0.039(3) Uani 1 1 d . U .
C10 C 0.0933(9) 0.2570(8) 0.2646(10) 0.039(2) Uani 1 1 d . U .
H10 H 0.125328 0.234100 0.210937 0.047 Uiso 1 1 calc R . .
C11 C 0.2651(9) 0.2883(8) 0.3400(11) 0.043(3) Uani 1 1 d . U .
C12 C -0.3429(8) 0.2576(7) 0.2918(9) 0.029(2) Uani 1 1 d . U .
C13 C 0.2510(8) 0.4852(6) 0.0126(8) 0.025(2) Uani 1 1 d . U .
H13 H 0.244683 0.483590 0.080387 0.030 Uiso 1 1 calc R . .
C14 C 0.3264(8) 0.4400(6) -0.0319(8) 0.025(2) Uani 1 1 d . U .
C15 C 0.3364(8) 0.4406(7) -0.1313(8) 0.026(2) Uani 1 1 d . U .
H15 H 0.386508 0.408319 -0.159872 0.031 Uiso 1 1 calc R . .
C16 C 0.2713(9) 0.4899(6) -0.1889(8) 0.027(2) Uani 1 1 d . U .
C17 C 0.1929(8) 0.5364(7) -0.1469(8) 0.025(2) Uani 1 1 d . U .
H17 H 0.147713 0.568460 -0.185639 0.031 Uiso 1 1 calc R . .
C18 C 0.1852(8) 0.5327(6) -0.0463(8) 0.0227(19) Uani 1 1 d . U .
C19 C 0.3749(8) 0.3468(7) 0.1085(8) 0.030(2) Uani 1 1 d . U .
H19 H 0.309960 0.343345 0.133601 0.036 Uiso 1 1 calc R . .
C20 C 0.5366(8) 0.3324(7) 0.0907(9) 0.033(2) Uani 1 1 d . U .
H20 H 0.604325 0.316124 0.100678 0.040 Uiso 1 1 calc R . .
C21 C 0.4994(8) 0.3833(7) 0.0171(8) 0.032(2) Uani 1 1 d . U .
H21 H 0.536834 0.408499 -0.031550 0.039 Uiso 1 1 calc R . .
C22 C 0.1247(8) 0.6177(7) 0.0905(8) 0.030(2) Uani 1 1 d . U .
H22 H 0.183653 0.611772 0.130060 0.036 Uiso 1 1 calc R . .
C23 C -0.0252(9) 0.6523(8) 0.0377(9) 0.037(3) Uani 1 1 d . U .
H23 H -0.090279 0.675712 0.035057 0.044 Uiso 1 1 calc R . .
C24 C 0.0152(8) 0.6054(7) -0.0331(9) 0.032(2) Uani 1 1 d . U .
H24 H -0.015758 0.590931 -0.093308 0.038 Uiso 1 1 calc R . .
C25 C 0.3798(9) 0.4943(7) -0.3284(8) 0.031(2) Uani 1 1 d . U .
H25 H 0.440200 0.495329 -0.290331 0.037 Uiso 1 1 calc R . .
C26 C 0.2168(10) 0.4921(8) -0.3704(9) 0.039(3) Uani 1 1 d . U .
H26 H 0.146028 0.491960 -0.367961 0.047 Uiso 1 1 calc R . .
C27 C 0.2723(9) 0.4919(7) -0.4515(9) 0.034(2) Uani 1 1 d . U .
H27 H 0.245554 0.490353 -0.515740 0.041 Uiso 1 1 calc R . .
N1 N 0.3976(6) 0.3901(5) 0.0284(6) 0.0250(18) Uani 1 1 d . U .
N2 N 0.4570(6) 0.3093(6) 0.1477(7) 0.030(2) Uani 1 1 d . U .
N3 N 0.1112(6) 0.5832(6) 0.0011(6) 0.0258(18) Uani 1 1 d . U .
N4 N 0.0453(6) 0.6603(5) 0.1151(7) 0.0263(19) Uani 1 1 d . U .
N5 N 0.2868(7) 0.4925(5) -0.2909(6) 0.0268(18) Uani 1 1 d . U .
N6 N 0.3761(7) 0.4946(6) -0.4245(6) 0.0286(19) Uani 1 1 d . U .
N7 N 0.3550(8) 0.5319(7) 0.2700(8) 0.044(3) Uani 1 1 d . U .
O1 O -0.3958(5) 0.2071(5) 0.2420(6) 0.0324(18) Uani 1 1 d . U .
O2 O -0.3783(7) 0.3102(6) 0.3498(8) 0.054(3) Uani 1 1 d . U .
O3 O 0.3105(8) 0.3206(8) 0.4122(11) 0.091(4) Uani 1 1 d . U .
O4 O 0.3086(6) 0.2520(5) 0.2707(6) 0.041(2) Uani 1 1 d . U .
O5 O 0.2609(8) 0.5170(9) 0.2565(9) 0.080(4) Uani 1 1 d . U .
O6 O 0.4085(9) 0.5267(8) 0.2007(8) 0.070(3) Uani 1 1 d . U .
O7 O 0.3883(8) 0.5505(8) 0.3537(7) 0.066(3) Uani 1 1 d . U .
O8 O 0.5133(6) 0.6190(5) -0.4639(6) 0.043(2) Uani 1 1 d . U .
H8A H 0.577180 0.632490 -0.449299 0.064 Uiso 1 1 d GR . .
H8B H 0.477513 0.630869 -0.412333 0.064 Uiso 1 1 d GR . .
Cu1 Cu 0.500000 0.500000 -0.500000 0.0300(5) Uani 1 2 d S T P
Cu2 Cu 0.45594(9) 0.22996(9) 0.26100(10) 0.0266(4) Uani 1 1 d . . .
O1W O 0.3980(9) 0.1134(8) 0.1581(9) 0.080(4) Uani 1 1 d . U .

loop_
_atom_site_aniso_label
_atom_site_aniso_U_11
_atom_site_aniso_U_22
_atom_site_aniso_U_33
_atom_site_aniso_U_23
_atom_site_aniso_U_13
_atom_site_aniso_U_12
C1 0.024(5) 0.029(5) 0.048(5) -0.002(4) 0.006(4) -0.001(4)
C2 0.019(4) 0.022(5) 0.048(6) 0.005(4) 0.002(4) -0.004(4)
C3 0.025(5) 0.033(5) 0.043(6) 0.005(5) 0.002(4) -0.002(4)
C4 0.027(5) 0.034(5) 0.042(5) 0.001(5) 0.005(4) 0.007(4)
C5 0.020(5) 0.029(5) 0.045(5) 0.002(4) 0.006(4) 0.000(4)
C6 0.023(5) 0.032(5) 0.047(6) -0.002(4) 0.001(4) 0.000(4)
C7 0.028(5) 0.046(6) 0.053(6) -0.008(5) 0.005(5) 0.004(4)
C8 0.028(5) 0.052(6) 0.060(6) -0.009(5) 0.000(5) -0.001(5)
C9 0.021(5) 0.039(5) 0.058(6) 0.006(5) 0.002(5) 0.003(4)
C10 0.020(5) 0.044(5) 0.054(6) 0.008(5) 0.005(4) 0.002(4)
C11 0.025(5) 0.045(6) 0.060(7) 0.005(5) 0.000(5) -0.002(5)
C12 0.020(5) 0.029(5) 0.038(6) 0.010(5) 0.007(4) 0.003(4)
C13 0.023(4) 0.030(4) 0.024(4) 0.000(4) 0.004(4) -0.003(4)
C14 0.023(4) 0.024(4) 0.027(5) 0.004(4) 0.003(4) 0.005(4)
C15 0.028(4) 0.028(5) 0.022(4) 0.002(4) 0.006(4) 0.008(4)
C16 0.033(5) 0.025(4) 0.024(4) 0.001(4) 0.007(4) 0.002(4)
C17 0.027(4) 0.025(4) 0.024(5) -0.002(4) 0.002(4) 0.002(4)
C18 0.021(4) 0.020(4) 0.027(4) -0.005(4) 0.007(4) 0.000(4)
C19 0.022(4) 0.039(5) 0.028(5) 0.007(4) 0.003(4) 0.000(4)
C20 0.020(5) 0.041(6) 0.039(6) 0.013(5) 0.002(4) 0.001(4)
C21 0.028(5) 0.036(5) 0.034(5) 0.011(4) 0.007(4) 0.008(4)
C22 0.024(5) 0.040(5) 0.026(5) -0.008(4) 0.001(4) 0.005(4)
C23 0.025(5) 0.042(6) 0.044(6) -0.012(5) 0.000(5) 0.001(5)
C24 0.030(5) 0.032(5) 0.034(5) -0.007(4) -0.003(4) 0.006(4)
C25 0.031(5) 0.035(5) 0.026(5) 0.001(4) 0.003(4) 0.000(4)
C26 0.034(5) 0.056(6) 0.026(5) 0.000(5) 0.002(4) 0.003(5)
C27 0.030(5) 0.046(6) 0.027(5) -0.002(5) 0.003(4) 0.006(5)
N1 0.023(4) 0.030(4) 0.023(4) 0.007(3) 0.002(3) 0.005(3)
N2 0.017(4) 0.031(4) 0.042(5) 0.011(4) 0.001(4) 0.006(3)
N3 0.023(4) 0.031(4) 0.024(4) -0.002(3) 0.007(3) 0.007(3)
N4 0.020(4) 0.029(4) 0.031(5) -0.007(4) 0.000(4) 0.005(3)
N5 0.025(4) 0.031(4) 0.025(4) 0.001(4) 0.006(3) 0.009(3)
N6 0.033(5) 0.029(4) 0.023(4) 0.000(4) 0.002(4) -0.002(4)
N7 0.042(6) 0.055(6) 0.034(6) -0.007(5) -0.001(5) 0.013(5)
O1 0.019(4) 0.036(4) 0.042(5) 0.010(3) 0.000(3) -0.003(3)
O2 0.040(5) 0.048(5) 0.076(7) -0.015(5) 0.025(5) 0.001(4)
O3 0.030(5) 0.099(9) 0.141(11) -0.056(8) -0.009(6) -0.001(5)
O4 0.016(4) 0.059(5) 0.048(5) 0.021(4) 0.004(3) 0.001(3)
O5 0.031(6) 0.130(10) 0.078(8) -0.010(7) -0.004(5) 0.016(6)
O6 0.074(7) 0.095(8) 0.042(6) -0.018(6) 0.011(5) -0.010(6)
O7 0.063(7) 0.109(9) 0.026(5) -0.004(5) -0.004(5) 0.022(6)
O8 0.032(5) 0.043(5) 0.054(6) -0.014(4) 0.016(4) -0.004(4)
Cu1 0.0293(11) 0.0358(11) 0.0254(10) -0.0050(8) 0.0095(8) 0.0006(8)
Cu2 0.0114(6) 0.0347(8) 0.0338(8) 0.0112(6) 0.0015(5) -0.0019(5)
O1W 0.073(8) 0.097(9) 0.071(8) -0.011(6) 0.010(6) -0.032(7)

loop_
_atom_type_symbol
_atom_type_description
_atom_type_scat_dispersion_real
_atom_type_scat_dispersion_imag
_atom_type_scat_source
C C 0.0033 0.0016 'International Tables Vol C Tables 4.2.6.8 and 6.1.1.4'
H H 0.0000 0.0000 'International Tables Vol C Tables 4.2.6.8 and 6.1.1.4'
Cu Cu 0.3201 1.2651 'International Tables Vol C Tables 4.2.6.8 and 6.1.1.4'
N N 0.0061 0.0033 'International Tables Vol C Tables 4.2.6.8 and 6.1.1.4'
O O 0.0106 0.0060 'International Tables Vol C Tables 4.2.6.8 and 6.1.1.4'

loop_
_geom_angle_atom_site_label_1
_geom_angle_atom_site_label_2
_geom_angle_atom_site_label_3
_geom_angle
_geom_angle_site_symmetry_1
_geom_angle_site_symmetry_3
C2 C1 C6 122.4(11) . .
C1 C2 C3 118.3(10) . .
C1 C2 C12 118.8(11) . .
C3 C2 C12 122.9(10) . .
C4 C3 C2 121.5(11) . .
C3 C4 C5 121.1(11) . .
C4 C5 C10 123.9(11) . .
C6 C5 C4 119.7(10) . .
C6 C5 C10 116.3(11) . .
C5 C6 C1 117.0(11) . .
C7 C6 C1 120.7(11) . .
C7 C6 C5 122.3(11) . .
C8 C7 C6 119.0(12) . .
C7 C8 C9 121.0(12) . .
C8 C9 C11 118.4(12) . .
C10 C9 C8 120.4(11) . .
C10 C9 C11 121.2(12) . .
C9 C10 C5 120.8(12) . .
O3 C11 C9 116.2(13) . .
O3 C11 O4 124.5(12) . .
O4 C11 C9 119.2(12) . .
O1 C12 C2 118.9(10) . .
O1 C12 O2 124.2(10) . .
O2 C12 C2 116.9(11) . .
C14 C13 C18 118.2(10) . .
C13 C14 N1 119.4(9) . .
C15 C14 C13 121.9(10) . .
C15 C14 N1 118.6(9) . .
C14 C15 C16 119.1(10) . .
C15 C16 C17 120.9(10) . .
C15 C16 N5 117.8(9) . .
C17 C16 N5 121.3(9) . .
C18 C17 C16 117.7(10) . .
C13 C18 N3 117.6(9) . .
C17 C18 C13 122.1(10) . .
C17 C18 N3 120.1(9) . .
N2 C19 N1 110.9(10) . .
C21 C20 N2 108.4(9) . .
N1 C21 C20 106.9(9) . .
N4 C22 N3 111.7(10) . .
C24 C23 N4 109.1(10) . .
C23 C24 N3 106.3(10) . .
N6 C25 N5 112.4(10) . .
C27 C26 N5 106.2(11) . .
C26 C27 N6 109.6(10) . .
C19 N1 C14 125.7(9) . .
C19 N1 C21 107.7(9) . .
C21 N1 C14 126.5(9) . .
C19 N2 C20 106.0(9) . .
C19 N2 Cu2 124.5(8) . .
C20 N2 Cu2 129.4(7) . .
C22 N3 C18 124.8(9) . .
C22 N3 C24 106.8(9) . .
C24 N3 C18 128.3(9) . .
C22 N4 C23 106.0(9) . .
C22 N4 Cu2 122.3(7) . 2
C23 N4 Cu2 131.4(7) . 2
C25 N5 C16 122.8(9) . .
C25 N5 C26 106.6(9) . .
C26 N5 C16 130.5(10) . .
C25 N6 C27 105.1(10) . .
C25 N6 Cu1 121.7(8) . .
C27 N6 Cu1 133.1(8) . .
O6 N7 O5 118.1(12) . .
O6 N7 O7 122.9(12) . .
O7 N7 O5 119.0(11) . .
C12 O1 Cu2 109.6(7) . 1_455
C11 O4 Cu2 127.1(8) . .
N6 Cu1 N6 180.0 . 3_664
N6 Cu1 O8 91.2(4) 3_664 .
N6 Cu1 O8 88.8(4) . .
N6 Cu1 O8 88.8(4) 3_664 3_664
N6 Cu1 O8 91.2(4) . 3_664
O8 Cu1 O8 180.0(5) . 3_664
N2 Cu2 N4 174.0(4) . 2_545
N2 Cu2 O1 88.8(3) . 1_655
N2 Cu2 O1W 92.7(4) . .
N4 Cu2 O1W 93.0(4) 2_545 .
O1 Cu2 N4 92.7(3) 1_655 2_545
O1 Cu2 O1W 94.1(4) 1_655 .
O4 Cu2 N2 88.6(3) . .
O4 Cu2 N4 90.1(3) . 2_545
O4 Cu2 O1 176.4(4) . 1_655
O4 Cu2 O1W 83.6(4) . .

loop_
_geom_bond_atom_site_label_1
_geom_bond_atom_site_label_2
_geom_bond_distance
_geom_bond_site_symmetry_2
C1 C2 1.366(16) .
C1 C6 1.439(15) .
C2 C3 1.418(16) .
C2 C12 1.493(14) .
C3 C4 1.340(15) .
C4 C5 1.414(17) .
C5 C6 1.412(16) .
C5 C10 1.441(15) .
C6 C7 1.386(17) .
C7 C8 1.368(17) .
C8 C9 1.402(18) .
C9 C10 1.355(18) .
C9 C11 1.501(16) .
C11 O3 1.240(17) .
C11 O4 1.260(16) .
C12 O1 1.244(14) .
C12 O2 1.251(14) .
C13 C14 1.379(15) .
C13 C18 1.381(15) .
C14 C15 1.365(14) .
C14 N1 1.455(13) .
C15 C16 1.380(15) .
C16 C17 1.404(15) .
C16 N5 1.412(13) .
C17 C18 1.378(14) .
C18 N3 1.430(13) .
C19 N1 1.333(14) .
C19 N2 1.325(13) .
C20 C21 1.363(15) .
C20 N2 1.373(14) .
C21 N1 1.352(13) .
C22 N3 1.341(14) .
C22 N4 1.295(13) .
C23 C24 1.343(16) .
C23 N4 1.381(14) .
C24 N3 1.372(14) .
C25 N5 1.340(14) .
C25 N6 1.307(14) .
C26 C27 1.344(16) .
C26 N5 1.391(15) .
C27 N6 1.397(15) .
N2 Cu2 1.992(9) .
N4 Cu2 2.018(9) 2
N6 Cu1 1.956(9) .
N7 O5 1.263(14) .
N7 O6 1.198(14) .
N7 O7 1.240(13) .
O1 Cu2 2.003(7) 1_455
O4 Cu2 1.972(8) .
O8 Cu1 1.960(8) .
Cu2 O1W 2.427(12) .
